data_4061038
_journal_name_full Organometallics
_journal_paper_doi 10.1021/om049417u
_journal_year 2004
_chemical_formula_sum 'C76 H136 N4 O16 Pb6 Si8'
_chemical_formula_weight 2829.75
_space_group_IT_number 14
_symmetry_cell_setting monoclinic
_symmetry_space_group_name_Hall '-P 2yn'
_symmetry_space_group_name_H-M 'P 1 21/n 1'
_cell_angle_alpha 90.00
_cell_angle_beta 97.19(1)
_cell_angle_gamma 90.00
_cell_formula_units_Z 2
_cell_length_a 18.664(1)
_cell_length_b 12.693(1)
_cell_length_c 20.651(1)
_cell_measurement_temperature 100(2)
_cell_volume 4854(1)
_diffrn_ambient_temperature 100(2)
_exptl_crystal_density_diffrn 1.936
_cod_depositor_comments
;
The following automatic conversions were performed:
'_symmetry_cell_setting' value 'Monoclinic' changed to 'monoclinic'
according to '/home/saulius/struct/CIF-dictionaries/cif_core.dic'
dictionary named 'cif_core.dic' version 2.4.1 from 2010-06-29.

Automatic conversion script
Id: cif_fix_enum 1527 2010-12-29 10:47:43Z saulius 
;
_cod_original_sg_symbol_H-M 'P 21/n'
_cod_database_code 4061038

loop_
_symmetry_equiv_pos_as_xyz
'x, y, z'
'-x+1/2, y+1/2, -z+1/2'
'-x, -y, -z'
'x-1/2, -y-1/2, z-1/2'

loop_
_atom_site_label
_atom_site_type_symbol
_atom_site_fract_x
_atom_site_fract_y
_atom_site_fract_z
_atom_site_U_iso_or_equiv
_atom_site_adp_type
_atom_site_occupancy
_atom_site_symmetry_multiplicity
_atom_site_calc_flag
_atom_site_refinement_flags
_atom_site_disorder_assembly
_atom_site_disorder_group
Pb1 Pb 0.602491(9) 0.151953(13) 0.920340(8) 0.01695(6) Uani 1 1 d . . .
Pb2 Pb 0.530690(9) 0.084121(13) 1.069668(8) 0.01636(6) Uani 1 1 d . . .
Pb3 Pb 0.409348(9) 0.205259(13) 0.939505(8) 0.01760(6) Uani 1 1 d . . .
Si1 Si 0.65261(6) -0.10489(9) 0.92048(5) 0.0162(3) Uani 1 1 d . . .
Si2 Si 0.74520(6) -0.12598(9) 0.80925(6) 0.0208(3) Uani 1 1 d . . .
Si3 Si 0.69984(6) 0.00262(9) 1.04461(5) 0.0175(3) Uani 1 1 d . . .
Si4 Si 0.85505(6) -0.04429(10) 1.10365(6) 0.0219(3) Uani 1 1 d . . .
O1 O 0.40736(15) 0.1714(2) 1.04596(14) 0.0193(7) Uani 1 1 d . . .
O2 O 0.61548(16) -0.0043(2) 0.88275(14) 0.0227(7) Uani 1 1 d . . .
O3 O 0.71499(14) -0.0649(2) 0.97921(13) 0.0175(6) Uani 1 1 d . . .
O4 O 0.65838(16) -0.0716(2) 1.09120(14) 0.0229(7) Uani 1 1 d . . .
O5 O 0.64871(15) 0.1023(2) 1.02254(14) 0.0204(7) Uani 1 1 d . . .
O6 O 0.50259(15) 0.0937(2) 0.95935(13) 0.0175(6) Uani 1 1 d . . .
N1 N 0.69201(18) -0.1813(3) 0.86489(17) 0.0174(8) Uani 1 1 d . . .
N2 N 0.78351(18) 0.0434(3) 1.08311(17) 0.0182(8) Uani 1 1 d . . .
C1 C 0.6733(2) -0.2923(3) 0.8591(2) 0.0208(10) Uani 1 1 d . . .
C2 C 0.6150(2) -0.3252(4) 0.8141(2) 0.0215(10) Uani 1 1 d . . .
C3 C 0.5987(3) -0.4326(4) 0.8094(2) 0.0298(12) Uani 1 1 d . . .
H3A H 0.5609 -0.4561 0.7776 0.036 Uiso 1 1 calc R . .
C4 C 0.6367(3) -0.5051(4) 0.8500(2) 0.0305(12) Uani 1 1 d . . .
H4B H 0.6240 -0.5776 0.8472 0.037 Uiso 1 1 calc R . .
C5 C 0.6930(3) -0.4716(4) 0.8949(2) 0.0286(11) Uani 1 1 d . . .
H5A H 0.7186 -0.5217 0.9231 0.034 Uiso 1 1 calc R . .
C6 C 0.7130(2) -0.3665(3) 0.8997(2) 0.0223(10) Uani 1 1 d . . .
C7 C 0.7781(3) -0.3345(4) 0.9480(2) 0.0309(12) Uani 1 1 d . . .
H7A H 0.7834 -0.2563 0.9457 0.037 Uiso 1 1 calc R . .
C8 C 0.7682(3) -0.3632(5) 1.0178(2) 0.0467(15) Uani 1 1 d . . .
H8A H 0.7234 -0.3315 1.0290 0.070 Uiso 1 1 calc R . .
H8B H 0.8092 -0.3365 1.0475 0.070 Uiso 1 1 calc R . .
H8C H 0.7655 -0.4399 1.0219 0.070 Uiso 1 1 calc R . .
C9 C 0.8479(3) -0.3843(5) 0.9309(3) 0.0479(15) Uani 1 1 d . . .
H9A H 0.8886 -0.3600 0.9619 0.072 Uiso 1 1 calc R . .
H9B H 0.8555 -0.3636 0.8866 0.072 Uiso 1 1 calc R . .
H9C H 0.8442 -0.4612 0.9333 0.072 Uiso 1 1 calc R . .
C10 C 0.5693(2) -0.2477(4) 0.7704(2) 0.0259(11) Uani 1 1 d . . .
H10A H 0.5863 -0.1749 0.7829 0.031 Uiso 1 1 calc R . .
C11 C 0.5781(3) -0.2641(4) 0.6983(2) 0.0381(13) Uani 1 1 d . . .
H11A H 0.6295 -0.2620 0.6928 0.057 Uiso 1 1 calc R . .
H11B H 0.5525 -0.2081 0.6721 0.057 Uiso 1 1 calc R . .
H11C H 0.5579 -0.3327 0.6838 0.057 Uiso 1 1 calc R . .
C12 C 0.4894(3) -0.2547(4) 0.7781(2) 0.0340(12) Uani 1 1 d . . .
H12A H 0.4831 -0.2462 0.8242 0.051 Uiso 1 1 calc R . .
H12B H 0.4706 -0.3235 0.7626 0.051 Uiso 1 1 calc R . .
H12C H 0.4630 -0.1988 0.7524 0.051 Uiso 1 1 calc R . .
C13 C 0.6948(3) -0.0354(4) 0.7490(2) 0.0339(12) Uani 1 1 d . . .
H13A H 0.6689 0.0171 0.7721 0.051 Uiso 1 1 calc R . .
H13B H 0.6600 -0.0759 0.7193 0.051 Uiso 1 1 calc R . .
H13C H 0.7288 0.0004 0.7239 0.051 Uiso 1 1 calc R . .
C14 C 0.8204(3) -0.0480(4) 0.8534(3) 0.0399(13) Uani 1 1 d . . .
H14A H 0.8523 -0.0948 0.8816 0.060 Uiso 1 1 calc R . .
H14B H 0.8006 0.0059 0.8802 0.060 Uiso 1 1 calc R . .
H14C H 0.8479 -0.0139 0.8218 0.060 Uiso 1 1 calc R . .
C15 C 0.7840(3) -0.2343(4) 0.7637(2) 0.0284(11) Uani 1 1 d . . .
H15A H 0.8215 -0.2709 0.7928 0.043 Uiso 1 1 calc R . .
H15B H 0.8052 -0.2048 0.7266 0.043 Uiso 1 1 calc R . .
H15C H 0.7457 -0.2842 0.7478 0.043 Uiso 1 1 calc R . .
C16 C 0.7945(2) 0.1540(3) 1.0995(2) 0.0182(10) Uani 1 1 d . . .
C17 C 0.8157(2) 0.2250(4) 1.0534(2) 0.0225(10) Uani 1 1 d . . .
C18 C 0.8242(3) 0.3306(4) 1.0703(2) 0.0288(11) Uani 1 1 d . . .
H18A H 0.8394 0.3788 1.0396 0.035 Uiso 1 1 calc R . .
C19 C 0.8113(3) 0.3671(4) 1.1304(3) 0.0316(12) Uani 1 1 d . . .
H19A H 0.8162 0.4400 1.1405 0.038 Uiso 1 1 calc R . .
C20 C 0.7916(3) 0.2981(4) 1.1755(2) 0.0307(12) Uani 1 1 d . . .
H20A H 0.7833 0.3239 1.2171 0.037 Uiso 1 1 calc R . .
C21 C 0.7830(2) 0.1899(4) 1.1624(2) 0.0238(11) Uani 1 1 d . . .
C22 C 0.7605(3) 0.1169(4) 1.2144(2) 0.0312(12) Uani 1 1 d . . .
H22A H 0.7689 0.0428 1.2007 0.037 Uiso 1 1 calc R . .
C23 C 0.6803(3) 0.1296(4) 1.2194(2) 0.0330(12) Uani 1 1 d . . .
H23A H 0.6524 0.1107 1.1776 0.050 Uiso 1 1 calc R . .
H23B H 0.6702 0.2029 1.2300 0.050 Uiso 1 1 calc R . .
H23C H 0.6666 0.0832 1.2537 0.050 Uiso 1 1 calc R . .
C24 C 0.8046(3) 0.1346(6) 1.2812(3) 0.0527(17) Uani 1 1 d . . .
H24A H 0.8561 0.1358 1.2764 0.079 Uiso 1 1 calc R . .
H24B H 0.7949 0.0773 1.3108 0.079 Uiso 1 1 calc R . .
H24C H 0.7908 0.2020 1.2993 0.079 Uiso 1 1 calc R . .
C25 C 0.8314(3) 0.1884(4) 0.9868(2) 0.0247(11) Uani 1 1 d . . .
H25A H 0.8126 0.1149 0.9803 0.030 Uiso 1 1 calc R . .
C26 C 0.9128(3) 0.1856(4) 0.9822(2) 0.0346(13) Uani 1 1 d . . .
H26A H 0.9369 0.1414 1.0173 0.052 Uiso 1 1 calc R . .
H26B H 0.9324 0.2573 0.9864 0.052 Uiso 1 1 calc R . .
H26C H 0.9212 0.1563 0.9399 0.052 Uiso 1 1 calc R . .
C27 C 0.7928(3) 0.2567(4) 0.9315(2) 0.0290(11) Uani 1 1 d . . .
H27A H 0.7427 0.2685 0.9392 0.044 Uiso 1 1 calc R . .
H27B H 0.7935 0.2204 0.8897 0.044 Uiso 1 1 calc R . .
H27C H 0.8177 0.3245 0.9304 0.044 Uiso 1 1 calc R . .
C28 C 0.8907(3) -0.1000(4) 1.0306(2) 0.0315(12) Uani 1 1 d . . .
H28A H 0.9125 -0.0435 1.0072 0.047 Uiso 1 1 calc R . .
H28B H 0.8511 -0.1323 1.0017 0.047 Uiso 1 1 calc R . .
H28C H 0.9273 -0.1535 1.0444 0.047 Uiso 1 1 calc R . .
C29 C 0.9308(3) 0.0236(4) 1.1538(3) 0.0325(12) Uani 1 1 d . . .
H29A H 0.9451 0.0856 1.1302 0.049 Uiso 1 1 calc R . .
H29B H 0.9718 -0.0246 1.1622 0.049 Uiso 1 1 calc R . .
H29C H 0.9152 0.0458 1.1953 0.049 Uiso 1 1 calc R . .
C30 C 0.8242(3) -0.1563(4) 1.1515(3) 0.0340(12) Uani 1 1 d . . .
H30A H 0.8137 -0.1307 1.1941 0.051 Uiso 1 1 calc R . .
H30B H 0.8622 -0.2099 1.1579 0.051 Uiso 1 1 calc R . .
H30C H 0.7804 -0.1871 1.1278 0.051 Uiso 1 1 calc R . .
O7 O 0.48945(17) 0.1732(2) 0.81334(15) 0.0304(8) Uani 1 1 d D . .
C31 C 0.4711(3) 0.0799(4) 0.7750(2) 0.0406(14) Uani 1 1 d D . .
H31A H 0.4180 0.0701 0.7681 0.049 Uiso 1 1 calc R . .
H31B H 0.4933 0.0169 0.7976 0.049 Uiso 1 1 calc R . .
C32 C 0.4995(3) 0.0955(4) 0.7110(2) 0.0462(15) Uani 1 1 d D . .
H32A H 0.4696 0.0576 0.6753 0.055 Uiso 1 1 calc R . .
H32B H 0.5502 0.0713 0.7131 0.055 Uiso 1 1 calc R . .
C33 C 0.4939(3) 0.2139(4) 0.7016(2) 0.0350(13) Uani 1 1 d D . .
H33A H 0.5302 0.2401 0.6743 0.042 Uiso 1 1 calc R . .
H33B H 0.4451 0.2348 0.6814 0.042 Uiso 1 1 calc R . .
C34 C 0.5091(3) 0.2539(4) 0.7704(2) 0.0393(13) Uani 1 1 d D . .
H34A H 0.5610 0.2711 0.7808 0.047 Uiso 1 1 calc R . .
H34B H 0.4808 0.3185 0.7757 0.047 Uiso 1 1 calc R . .
O8 O 0.55367(16) 0.3028(2) 1.04229(15) 0.0271(8) Uani 1 1 d D . .
C35 C 0.5029(10) 0.373(2) 1.068(2) 0.022(7) Uani 0.34(2) 1 d PDU A 1
H35A H 0.4728 0.3338 1.0958 0.027 Uiso 0.34(2) 1 calc PR A 1
H35B H 0.4708 0.4059 1.0315 0.027 Uiso 0.34(2) 1 calc PR A 1
C36 C 0.5472(12) 0.456(3) 1.107(2) 0.032(6) Uani 0.34(2) 1 d PDU A 1
H36A H 0.5381 0.5264 1.0869 0.039 Uiso 0.34(2) 1 calc PR A 1
H36B H 0.5352 0.4582 1.1522 0.039 Uiso 0.34(2) 1 calc PR A 1
C37 C 0.6245(9) 0.4238(19) 1.1058(13) 0.040(5) Uani 0.34(2) 1 d PDU A 1
H37A H 0.6425 0.3827 1.1453 0.048 Uiso 0.34(2) 1 calc PR A 1
H37B H 0.6558 0.4862 1.1031 0.048 Uiso 0.34(2) 1 calc PR A 1
C38 C 0.6220(11) 0.357(3) 1.0449(18) 0.048(8) Uani 0.34(2) 1 d PDU A 1
H38A H 0.6239 0.4009 1.0057 0.057 Uiso 0.34(2) 1 calc PR A 1
H38B H 0.6626 0.3059 1.0486 0.057 Uiso 0.34(2) 1 calc PR A 1
C35A C 0.5063(6) 0.3883(11) 1.0557(10) 0.024(4) Uani 0.66(2) 1 d PDU A 2
H35C H 0.4660 0.3620 1.0782 0.028 Uiso 0.66(2) 1 calc PR A 2
H35D H 0.4859 0.4237 1.0148 0.028 Uiso 0.66(2) 1 calc PR A 2
C36A C 0.5538(7) 0.4636(16) 1.0994(12) 0.037(4) Uani 0.66(2) 1 d PDU A 2
H36C H 0.5341 0.5361 1.0965 0.044 Uiso 0.66(2) 1 calc PR A 2
H36D H 0.5592 0.4402 1.1455 0.044 Uiso 0.66(2) 1 calc PR A 2
C37A C 0.6239(5) 0.4569(7) 1.0714(7) 0.032(3) Uani 0.66(2) 1 d PDU A 2
H37C H 0.6651 0.4754 1.1045 0.039 Uiso 0.66(2) 1 calc PR A 2
H37D H 0.6240 0.5043 1.0334 0.039 Uiso 0.66(2) 1 calc PR A 2
C38A C 0.6275(6) 0.3421(12) 1.0512(10) 0.041(4) Uani 0.66(2) 1 d PDU A 2
H38C H 0.6492 0.3360 1.0100 0.049 Uiso 0.66(2) 1 calc PR A 2
H38D H 0.6572 0.3011 1.0854 0.049 Uiso 0.66(2) 1 calc PR A 2

loop_
_atom_site_aniso_label
_atom_site_aniso_U_11
_atom_site_aniso_U_22
_atom_site_aniso_U_33
_atom_site_aniso_U_23
_atom_site_aniso_U_13
_atom_site_aniso_U_12
Pb1 0.01663(10) 0.01816(10) 0.01615(10) 0.00122(7) 0.00241(7) -0.00073(7)
Pb2 0.01852(10) 0.01772(10) 0.01261(10) -0.00013(7) 0.00110(7) 0.00022(7)
Pb3 0.01678(10) 0.01833(10) 0.01774(10) 0.00283(7) 0.00240(7) 0.00178(7)
Si1 0.0149(6) 0.0197(6) 0.0144(6) -0.0005(5) 0.0033(5) 0.0004(5)
Si2 0.0220(7) 0.0216(7) 0.0206(7) 0.0006(5) 0.0091(5) -0.0014(5)
Si3 0.0159(6) 0.0227(7) 0.0138(6) 0.0005(5) 0.0016(5) 0.0011(5)
Si4 0.0181(6) 0.0228(7) 0.0232(7) 0.0025(5) -0.0030(5) 0.0023(5)
O1 0.0177(16) 0.0242(16) 0.0162(16) -0.0017(13) 0.0026(13) -0.0008(13)
O2 0.0275(17) 0.0222(17) 0.0179(16) -0.0014(13) 0.0008(13) 0.0060(13)
O3 0.0123(15) 0.0202(16) 0.0199(16) -0.0012(13) 0.0023(12) -0.0021(12)
O4 0.0210(16) 0.0335(19) 0.0145(16) -0.0014(13) 0.0028(13) -0.0048(14)
O5 0.0178(16) 0.0208(16) 0.0224(17) -0.0038(13) 0.0017(13) 0.0016(13)
O6 0.0177(15) 0.0164(15) 0.0181(16) 0.0027(12) 0.0011(13) 0.0008(12)
N1 0.0164(19) 0.0180(19) 0.018(2) 0.0007(15) 0.0036(16) 0.0025(15)
N2 0.0176(19) 0.019(2) 0.0173(19) 0.0033(16) 0.0009(15) 0.0003(15)
C1 0.021(2) 0.021(3) 0.022(2) -0.001(2) 0.010(2) -0.0006(19)
C2 0.022(2) 0.025(3) 0.019(2) -0.008(2) 0.009(2) 0.000(2)
C3 0.029(3) 0.030(3) 0.032(3) -0.012(2) 0.012(2) -0.006(2)
C4 0.031(3) 0.021(3) 0.043(3) -0.008(2) 0.017(2) -0.008(2)
C5 0.036(3) 0.024(3) 0.029(3) 0.002(2) 0.015(2) 0.005(2)
C6 0.024(2) 0.021(3) 0.023(3) -0.002(2) 0.009(2) -0.006(2)
C7 0.035(3) 0.020(3) 0.035(3) 0.005(2) -0.005(2) 0.000(2)
C8 0.052(4) 0.064(4) 0.023(3) -0.005(3) -0.001(3) 0.023(3)
C9 0.029(3) 0.076(4) 0.038(3) 0.002(3) 0.005(3) -0.005(3)
C10 0.022(3) 0.032(3) 0.024(3) -0.007(2) 0.004(2) 0.000(2)
C11 0.035(3) 0.048(3) 0.032(3) -0.001(3) 0.006(2) -0.001(3)
C12 0.023(3) 0.047(3) 0.031(3) -0.005(2) 0.002(2) 0.002(2)
C13 0.038(3) 0.036(3) 0.030(3) 0.010(2) 0.013(2) 0.007(2)
C14 0.044(3) 0.046(3) 0.033(3) -0.005(3) 0.017(3) -0.021(3)
C15 0.029(3) 0.028(3) 0.030(3) 0.003(2) 0.011(2) 0.005(2)
C16 0.015(2) 0.021(2) 0.018(2) 0.0001(19) -0.0004(19) 0.0011(18)
C17 0.018(2) 0.025(3) 0.025(3) 0.001(2) 0.001(2) -0.0003(19)
C18 0.026(3) 0.025(3) 0.036(3) 0.003(2) 0.005(2) 0.000(2)
C19 0.027(3) 0.026(3) 0.042(3) -0.009(2) 0.003(2) -0.004(2)
C20 0.021(3) 0.040(3) 0.029(3) -0.014(2) -0.002(2) 0.002(2)
C21 0.016(2) 0.034(3) 0.020(3) 0.001(2) -0.002(2) 0.000(2)
C22 0.036(3) 0.039(3) 0.018(3) -0.002(2) 0.002(2) 0.006(2)
C23 0.028(3) 0.051(3) 0.020(3) -0.004(2) 0.003(2) -0.010(2)
C24 0.034(3) 0.098(5) 0.026(3) 0.013(3) 0.004(3) 0.010(3)
C25 0.030(3) 0.024(3) 0.021(3) 0.001(2) 0.009(2) -0.002(2)
C26 0.033(3) 0.045(3) 0.028(3) 0.010(2) 0.010(2) 0.015(2)
C27 0.029(3) 0.034(3) 0.024(3) 0.005(2) 0.006(2) -0.001(2)
C28 0.021(3) 0.034(3) 0.039(3) -0.002(2) 0.004(2) 0.006(2)
C29 0.026(3) 0.033(3) 0.036(3) -0.005(2) -0.008(2) 0.003(2)
C30 0.032(3) 0.036(3) 0.033(3) 0.007(2) -0.001(2) 0.002(2)
O7 0.0339(19) 0.036(2) 0.0209(18) 0.0085(15) 0.0003(15) -0.0088(15)
C31 0.050(3) 0.036(3) 0.032(3) 0.004(2) -0.011(3) -0.009(3)
C32 0.055(4) 0.053(4) 0.026(3) 0.001(3) -0.011(3) 0.023(3)
C33 0.027(3) 0.051(3) 0.027(3) 0.014(2) 0.001(2) 0.003(2)
C34 0.047(3) 0.035(3) 0.033(3) 0.011(2) -0.006(3) -0.005(3)
O8 0.0255(18) 0.0217(18) 0.034(2) -0.0067(14) 0.0042(15) -0.0050(14)
C35 0.026(9) 0.027(12) 0.018(12) 0.009(10) 0.019(7) -0.002(8)
C36 0.035(10) 0.024(11) 0.040(13) 0.002(10) 0.012(9) 0.004(9)
C37 0.033(7) 0.031(10) 0.060(12) -0.017(9) 0.023(9) -0.017(7)
C38 0.046(15) 0.029(13) 0.072(15) -0.019(11) 0.023(13) 0.000(11)
C35A 0.025(5) 0.019(5) 0.027(8) 0.006(5) 0.006(4) -0.004(4)
C36A 0.045(7) 0.028(7) 0.043(8) -0.007(6) 0.025(5) -0.020(5)
C37A 0.031(4) 0.022(5) 0.046(7) 0.001(4) 0.010(4) -0.009(4)
C38A 0.033(7) 0.029(6) 0.062(8) -0.011(6) 0.008(6) -0.016(5)

loop_
_geom_bond_atom_site_label_1
_geom_bond_atom_site_label_2
_geom_bond_distance
_geom_bond_site_symmetry_2
_geom_bond_publ_flag
Pb1 O2 2.155(3) . ?
Pb1 O6 2.247(3) . ?
Pb1 O5 2.267(3) . ?
Pb1 Pb2 3.6168(3) . ?
Pb2 O6 2.276(3) . ?
Pb2 O6 2.397(3) 3_657 ?
Pb2 O5 2.528(3) . ?
Pb2 O1 2.546(3) . ?
Pb2 Pb3 3.6325(4) . ?
Pb2 Pb2 3.6506(4) 3_657 ?
Pb3 O4 2.163(3) 3_657 ?
Pb3 O6 2.242(3) . ?
Pb3 O1 2.245(3) . ?
Si1 O2 1.607(3) . ?
Si1 O1 1.625(3) 3_657 ?
Si1 O3 1.653(3) . ?
Si1 N1 1.735(4) . ?
Si2 N1 1.756(4) . ?
Si2 C14 1.860(5) . ?
Si2 C13 1.861(5) . ?
Si2 C15 1.862(5) . ?
Si3 O4 1.612(3) . ?
Si3 O5 1.616(3) . ?
Si3 O3 1.653(3) . ?
Si3 N2 1.740(4) . ?
Si4 N2 1.749(4) . ?
Si4 C29 1.856(5) . ?
Si4 C28 1.863(5) . ?
Si4 C30 1.864(5) . ?
O1 Si1 1.625(3) 3_657 ?
O4 Pb3 2.163(3) 3_657 ?
O6 Pb2 2.397(3) 3_657 ?
N1 C1 1.452(5) . ?
N2 C16 1.452(5) . ?
C1 C2 1.404(6) . ?
C1 C6 1.408(6) . ?
C2 C3 1.397(7) . ?
C2 C10 1.522(7) . ?
C3 C4 1.380(7) . ?
C4 C5 1.378(7) . ?
C5 C6 1.386(7) . ?
C6 C7 1.527(7) . ?
C7 C8 1.520(7) . ?
C7 C9 1.528(8) . ?
C10 C12 1.523(7) . ?
C10 C11 1.533(7) . ?
C16 C17 1.402(6) . ?
C16 C21 1.419(6) . ?
C17 C18 1.390(7) . ?
C17 C25 1.515(6) . ?
C18 C19 1.374(7) . ?
C19 C20 1.362(7) . ?
C20 C21 1.405(7) . ?
C21 C22 1.516(7) . ?
C22 C23 1.522(7) . ?
C22 C24 1.532(7) . ?
C25 C26 1.535(7) . ?
C25 C27 1.539(6) . ?
O7 C34 1.432(6) . ?
O7 C31 1.441(6) . ?
C31 C32 1.499(7) . ?
C32 C33 1.518(7) . ?
C33 C34 1.502(7) . ?
O8 C38 1.443(14) . ?
O8 C35 1.446(13) . ?
O8 C35A 1.449(9) . ?
O8 C38A 1.455(9) . ?
C35 C36 1.510(14) . ?
C36 C37 1.503(15) . ?
C37 C38 1.515(15) . ?
C35A C36A 1.521(10) . ?
C36A C37A 1.498(12) . ?
C37A C38A 1.520(12) . ?
